data_1553152
loop_
_publ_author_name
'Hama Salih, Mariwan A.'
'Male, Louise'
'Spencer, Neil'
'Fossey, John S.'

_publ_section_title
;
 \g-Lactams and furan bispyrrolidines via iodine mediated cyclisation of
 homoallylamines
;
_journal_issue 11
_journal_name_full 'Organic Chemistry Frontiers'
_journal_page_first 1445
_journal_paper_doi 10.1039/C5QO00183H
_journal_volume 2
_journal_year 2015
_chemical_formula_moiety 'C18 H19 N O2'
_chemical_formula_sum 'C18 H19 N O2'
_chemical_formula_weight 281.34
_space_group_crystal_system monoclinic
_space_group_IT_number 14
_space_group_name_Hall '-P 2ybc'
_space_group_name_H-M_alt 'P 1 21/c 1'
_atom_sites_solution_hydrogens mixed
_atom_sites_solution_primary direct
_audit_creation_date 2014-05-21
_audit_creation_method
;
Olex2 1.2
(compiled 2014.03.20 svn.r2914 for OlexSys, GUI svn.r4816)
;
_audit_update_record
;
2014-12-10 deposited with the CCDC.
2015-08-27 downloaded from the CCDC.
;
_cell_angle_alpha 90
_cell_angle_beta 102.295(2)
_cell_angle_gamma 90
_cell_formula_units_Z 4
_cell_length_a 7.63367(18)
_cell_length_b 29.2305(5)
_cell_length_c 6.84862(15)
_cell_measurement_reflns_used 6054
_cell_measurement_temperature 99.94(19)
_cell_measurement_theta_max 74.3290
_cell_measurement_theta_min 6.0460
_cell_volume 1493.12(6)
_computing_cell_refinement
;
CrysAlisPro, Agilent Technologies,
Version 1.171.37.33c (release 11-04-2014 CrysAlis171 .NET)
(compiled Apr 11 2014,15:12:41)
;
_computing_data_collection
;
CrysAlisPro, Agilent Technologies,
Version 1.171.37.33c (release 11-04-2014 CrysAlis171 .NET)
(compiled Apr 11 2014,15:12:41)
;
_computing_data_reduction
;
CrysAlisPro, Agilent Technologies,
Version 1.171.37.33c (release 11-04-2014 CrysAlis171 .NET)
(compiled Apr 11 2014,15:12:41)
;
_computing_molecular_graphics 'Olex2 (Dolomanov et al., 2009)'
_computing_publication_material 'Olex2 (Dolomanov et al., 2009)'
_computing_structure_refinement 'ShelXL (Sheldrick, 2008)'
_computing_structure_solution 'ShelXS (Sheldrick, 2008)'
_diffrn_ambient_environment N~2~
_diffrn_ambient_temperature 99.94(19)
_diffrn_detector 'CCD plate'
_diffrn_detector_area_resol_mean 5.1768
_diffrn_detector_type Atlas
_diffrn_measured_fraction_theta_full 0.971
_diffrn_measured_fraction_theta_max 0.946
_diffrn_measurement_device 'four-circle diffractometer'
_diffrn_measurement_device_type 'SuperNova, Dual, Cu at zero, Atlas'
_diffrn_measurement_method '\w scans'
_diffrn_orient_matrix_UB_11 0.0804290000
_diffrn_orient_matrix_UB_12 -0.0482402000
_diffrn_orient_matrix_UB_13 -0.0039450000
_diffrn_orient_matrix_UB_21 -0.1898694000
_diffrn_orient_matrix_UB_22 -0.0206859000
_diffrn_orient_matrix_UB_23 -0.0417683000
_diffrn_orient_matrix_UB_31 -0.0110958000
_diffrn_orient_matrix_UB_32 0.0046773000
_diffrn_orient_matrix_UB_33 -0.2264570000
_diffrn_radiation_monochromator mirror
_diffrn_radiation_probe x-ray
_diffrn_radiation_type CuK\a
_diffrn_radiation_wavelength 1.54184
_diffrn_reflns_av_R_equivalents 0.0248
_diffrn_reflns_av_unetI/netI 0.0231
_diffrn_reflns_Laue_measured_fraction_full 0.971
_diffrn_reflns_Laue_measured_fraction_max 0.946
_diffrn_reflns_limit_h_max 8
_diffrn_reflns_limit_h_min -9
_diffrn_reflns_limit_k_max 35
_diffrn_reflns_limit_k_min -35
_diffrn_reflns_limit_l_max 6
_diffrn_reflns_limit_l_min -8
_diffrn_reflns_number 10140
_diffrn_reflns_point_group_measured_fraction_full 0.971
_diffrn_reflns_point_group_measured_fraction_max 0.946
_diffrn_reflns_theta_full 67.684
_diffrn_reflns_theta_max 74.481
_diffrn_reflns_theta_min 5.933
_diffrn_source 'sealed X-ray tube'
_diffrn_source_type 'SuperNova (Cu) X-ray Source'
_exptl_absorpt_coefficient_mu 0.646
_exptl_absorpt_correction_T_max 0.905
_exptl_absorpt_correction_T_min 0.704
_exptl_absorpt_correction_type gaussian
_exptl_absorpt_process_details
;
CrysAlisPro, Agilent Technologies,
Version 1.171.37.33c (release 11-04-2014 CrysAlis171 .NET)
(compiled Apr 11 2014,15:12:41)
Numerical absorption correction based on gaussian integration over
			a multifaceted crystal model
Empirical absorption correction using spherical harmonics,
 implemented in SCALE3 ABSPACK scaling algorithm.
;
_exptl_crystal_colour colourless
_exptl_crystal_colour_primary colourless
_exptl_crystal_density_diffrn 1.252
_exptl_crystal_description prism
_exptl_crystal_F_000 600
_exptl_crystal_size_max 0.4724
_exptl_crystal_size_mid 0.1559
_exptl_crystal_size_min 0.0887
_refine_diff_density_max 0.259
_refine_diff_density_min -0.207
_refine_diff_density_rms 0.038
_refine_ls_extinction_method none
_refine_ls_goodness_of_fit_ref 1.046
_refine_ls_hydrogen_treatment mixed
_refine_ls_matrix_type full
_refine_ls_number_parameters 195
_refine_ls_number_reflns 2899
_refine_ls_number_restraints 0
_refine_ls_restrained_S_all 1.046
_refine_ls_R_factor_all 0.0414
_refine_ls_R_factor_gt 0.0367
_refine_ls_shift/su_max 0.001
_refine_ls_shift/su_mean 0.000
_refine_ls_structure_factor_coef Fsqd
_refine_ls_weighting_details 'w=1/[\s^2^(Fo^2^)+(0.0417P)^2^+0.5070P] where P=(Fo^2^+2Fc^2^)/3'
_refine_ls_weighting_scheme calc
_refine_ls_wR_factor_gt 0.0895
_refine_ls_wR_factor_ref 0.0934
_reflns_Friedel_coverage 0.000
_reflns_number_gt 2578
_reflns_number_total 2899
_reflns_threshold_expression 'I > 2\s(I)'
_cod_data_source_file c5qo00183h2.cif
_cod_data_source_block 6a-cis
_cod_database_code 1553152
_shelxl_version_number 2014-3
_chemical_oxdiff_formula 'C18 H19 N O2'
_shelx_space_group_comment
;
The symmetry employed for this shelxl refinement is uniquely defined
by the following loop, which should always be used as a source of
symmetry information in preference to the above space-group names.
They are only intended as comments.
;
_reflns_odcompleteness_completeness 97.04
_reflns_odcompleteness_iscentric 1
_reflns_odcompleteness_theta 66.97
_olex2_refinement_description
;
1. Fixed Uiso
 At 1.2 times of:
  All C(H) groups, All C(H,H) groups
 At 1.5 times of:
  All C(H,H,H) groups
2.a Ternary CH refined with riding coordinates:
 C5(H5)
2.b Secondary CH2 refined with riding coordinates:
 C1(H1A,H1B), C4(H4A,H4B)
2.c Aromatic/amide H refined with riding coordinates:
 C8(H8), C9(H9), C10(H10), C11(H11), C12(H12), C14(H14), C15(H15), C16(H16),
 C17(H17), C18(H18)
2.d Idealised Me refined as rotating group:
 C6(H6A,H6B,H6C)
;

loop_
_space_group_symop_operation_xyz
'x, y, z'
'-x, y+1/2, -z+1/2'
'-x, -y, -z'
'x, -y-1/2, z-1/2'

loop_
_atom_site_label
_atom_site_type_symbol
_atom_site_fract_x
_atom_site_fract_y
_atom_site_fract_z
_atom_site_U_iso_or_equiv
_atom_site_adp_type
_atom_site_occupancy
_atom_site_site_symmetry_order
_atom_site_calc_flag
_atom_site_refinement_flags_posn
C1 C 0.11279(16) 0.61519(4) 0.39315(17) 0.0209(3) Uani 1 1 d .
H1A H 0.0091 0.6331 0.4168 0.025 Uiso 1 1 calc R
H1B H 0.0763 0.5997 0.2622 0.025 Uiso 1 1 calc R
C2 C 0.23410(15) 0.53989(4) 0.51951(17) 0.0183(2) Uani 1 1 d .
C3 C 0.31298(15) 0.51822(4) 0.72353(17) 0.0184(2) Uani 1 1 d .
C4 C 0.22254(16) 0.54550(4) 0.86309(17) 0.0203(3) Uani 1 1 d .
H4A H 0.3008 0.5477 0.9981 0.024 Uiso 1 1 calc R
H4B H 0.1074 0.5313 0.8742 0.024 Uiso 1 1 calc R
C5 C 0.19163(15) 0.59294(4) 0.76433(16) 0.0186(2) Uani 1 1 d .
H5 H 0.3046 0.6112 0.8017 0.022 Uiso 1 1 calc R
C6 C 0.28499(17) 0.46696(4) 0.72625(18) 0.0228(3) Uani 1 1 d .
H6A H 0.1563 0.4603 0.6968 0.034 Uiso 1 1 calc GR
H6B H 0.3402 0.4549 0.8585 0.034 Uiso 1 1 calc GR
H6C H 0.3404 0.4525 0.6251 0.034 Uiso 1 1 calc GR
C7 C 0.03867(16) 0.62027(4) 0.81330(16) 0.0191(2) Uani 1 1 d .
C8 C 0.06889(17) 0.66470(4) 0.88632(18) 0.0237(3) Uani 1 1 d .
H8 H 0.1857 0.6775 0.9058 0.028 Uiso 1 1 calc R
C9 C -0.07077(19) 0.69051(4) 0.9310(2) 0.0285(3) Uani 1 1 d .
H9 H -0.0488 0.7207 0.9819 0.034 Uiso 1 1 calc R
C10 C -0.24142(18) 0.67224(4) 0.9012(2) 0.0286(3) Uani 1 1 d .
H10 H -0.3373 0.6900 0.9295 0.034 Uiso 1 1 calc R
C11 C -0.27238(17) 0.62783(4) 0.82979(19) 0.0268(3) Uani 1 1 d .
H11 H -0.3893 0.6151 0.8108 0.032 Uiso 1 1 calc R
C12 C -0.13364(16) 0.60201(4) 0.78621(18) 0.0224(3) Uani 1 1 d .
H12 H -0.1559 0.5717 0.7375 0.027 Uiso 1 1 calc R
C13 C 0.26699(16) 0.64727(4) 0.38744(16) 0.0206(3) Uani 1 1 d .
C14 C 0.41663(17) 0.63093(4) 0.32413(18) 0.0241(3) Uani 1 1 d .
H14 H 0.4195 0.6000 0.2828 0.029 Uiso 1 1 calc R
C15 C 0.56164(19) 0.65915(5) 0.3205(2) 0.0297(3) Uani 1 1 d .
H15 H 0.6635 0.6475 0.2781 0.036 Uiso 1 1 calc R
C16 C 0.5579(2) 0.70451(5) 0.3789(2) 0.0346(3) Uani 1 1 d .
H16 H 0.6569 0.7240 0.3758 0.042 Uiso 1 1 calc R
C17 C 0.4099(2) 0.72123(5) 0.4417(2) 0.0364(3) Uani 1 1 d .
H17 H 0.4071 0.7523 0.4816 0.044 Uiso 1 1 calc R
C18 C 0.2648(2) 0.69278(4) 0.4466(2) 0.0293(3) Uani 1 1 d .
H18 H 0.1637 0.7045 0.4906 0.035 Uiso 1 1 calc R
N1 N 0.16178(13) 0.58069(3) 0.55056(14) 0.0181(2) Uani 1 1 d .
O1 O 0.24301(11) 0.52392(3) 0.35488(12) 0.0226(2) Uani 1 1 d .
O2 O 0.49889(11) 0.53067(3) 0.76807(12) 0.0216(2) Uani 1 1 d .
H2 H 0.564(3) 0.5113(6) 0.707(3) 0.048(5) Uiso 1 1 d .

loop_
_atom_site_aniso_label
_atom_site_aniso_U_11
_atom_site_aniso_U_22
_atom_site_aniso_U_33
_atom_site_aniso_U_23
_atom_site_aniso_U_13
_atom_site_aniso_U_12
C1 0.0201(6) 0.0238(6) 0.0184(5) 0.0040(4) 0.0035(5) 0.0034(4)
C2 0.0146(5) 0.0224(5) 0.0179(5) 0.0003(4) 0.0035(4) -0.0016(4)
C3 0.0161(6) 0.0220(5) 0.0166(5) 0.0007(4) 0.0021(4) 0.0000(4)
C4 0.0204(6) 0.0244(6) 0.0163(5) 0.0013(4) 0.0046(5) 0.0024(4)
C5 0.0166(6) 0.0230(6) 0.0163(5) -0.0008(4) 0.0038(4) -0.0006(4)
C6 0.0228(6) 0.0214(6) 0.0227(6) 0.0010(5) 0.0016(5) -0.0005(4)
C7 0.0197(6) 0.0224(5) 0.0153(5) 0.0007(4) 0.0041(4) 0.0013(4)
C8 0.0224(6) 0.0228(6) 0.0260(6) -0.0003(5) 0.0057(5) -0.0019(5)
C9 0.0327(7) 0.0211(6) 0.0334(7) -0.0016(5) 0.0111(6) 0.0025(5)
C10 0.0285(7) 0.0282(6) 0.0320(7) 0.0034(5) 0.0130(6) 0.0093(5)
C11 0.0193(6) 0.0322(7) 0.0305(6) 0.0012(5) 0.0091(5) 0.0002(5)
C12 0.0207(6) 0.0247(6) 0.0220(6) -0.0019(5) 0.0050(5) -0.0010(5)
C13 0.0238(6) 0.0225(6) 0.0147(5) 0.0039(4) 0.0023(5) 0.0011(4)
C14 0.0251(6) 0.0240(6) 0.0233(6) 0.0019(5) 0.0052(5) 0.0008(5)
C15 0.0246(7) 0.0340(7) 0.0310(7) 0.0070(5) 0.0070(5) 0.0006(5)
C16 0.0360(8) 0.0310(7) 0.0362(7) 0.0059(6) 0.0063(6) -0.0108(6)
C17 0.0508(9) 0.0211(6) 0.0384(7) -0.0003(5) 0.0119(7) -0.0050(6)
C18 0.0378(8) 0.0239(6) 0.0285(6) 0.0022(5) 0.0125(6) 0.0038(5)
N1 0.0188(5) 0.0206(5) 0.0153(5) 0.0018(4) 0.0043(4) 0.0006(4)
O1 0.0242(5) 0.0268(4) 0.0167(4) -0.0018(3) 0.0041(3) 0.0024(3)
O2 0.0162(4) 0.0249(4) 0.0228(4) -0.0041(3) 0.0021(3) -0.0002(3)

loop_
_atom_type_symbol
_atom_type_description
_atom_type_scat_dispersion_real
_atom_type_scat_dispersion_imag
_atom_type_scat_source
C C 0.0181 0.0091 'International Tables Vol C Tables 4.2.6.8 and 6.1.1.4'
H H 0.0000 0.0000 'International Tables Vol C Tables 4.2.6.8 and 6.1.1.4'
N N 0.0311 0.0180 'International Tables Vol C Tables 4.2.6.8 and 6.1.1.4'
O O 0.0492 0.0322 'International Tables Vol C Tables 4.2.6.8 and 6.1.1.4'

loop_
_exptl_crystal_face_index_h
_exptl_crystal_face_index_k
_exptl_crystal_face_index_l
_exptl_crystal_face_perp_dist
_exptl_oxdiff_crystal_face_indexfrac_h
_exptl_oxdiff_crystal_face_indexfrac_k
_exptl_oxdiff_crystal_face_indexfrac_l
_exptl_oxdiff_crystal_face_x
_exptl_oxdiff_crystal_face_y
_exptl_oxdiff_crystal_face_z
1 18 0 0.0444 1.0016 18.0001 0.0008 -0.7878 -0.5625 0.0729
-3 15 0 0.0559 -3.0024 15.0099 0.0078 -0.9656 0.2593 0.1018
3 -15 0 0.0559 3.0024 -15.0099 -0.0078 0.9656 -0.2593 -0.1018
-4 -10 0 0.0672 -4.0042 -9.9912 0.0059 0.1599 0.9667 -0.0036
4 10 0 0.0524 4.0042 9.9912 -0.0059 -0.1599 -0.9667 0.0036
-1 2 4 0.2283 -1.0001 2.0000 3.9997 -0.1927 -0.0185 -0.8853
1 -2 -4 0.2283 1.0001 -2.0000 -3.9997 0.1927 0.0185 0.8853
-1 -18 0 0.0444 -1.0016 -18.0001 -0.0008 0.7878 0.5625 -0.0729

loop_
_geom_angle_atom_site_label_1
_geom_angle_atom_site_label_2
_geom_angle_atom_site_label_3
_geom_angle
N1 C1 C13 111.57(9)
N1 C2 C3 108.38(9)
O1 C2 C3 125.98(10)
O1 C2 N1 125.54(10)
C4 C3 C2 102.32(9)
C6 C3 C2 112.98(9)
C6 C3 C4 115.31(10)
O2 C3 C2 105.52(9)
O2 C3 C4 107.14(9)
O2 C3 C6 112.61(9)
C3 C4 C5 104.13(9)
C7 C5 C4 115.63(10)
N1 C5 C4 101.20(9)
N1 C5 C7 112.64(9)
C8 C7 C5 119.74(11)
C8 C7 C12 118.93(11)
C12 C7 C5 121.32(10)
C9 C8 C7 120.53(12)
C10 C9 C8 120.01(12)
C9 C10 C11 119.80(12)
C12 C11 C10 120.32(12)
C11 C12 C7 120.40(11)
C14 C13 C1 119.41(11)
C14 C13 C18 118.74(12)
C18 C13 C1 121.84(12)
C15 C14 C13 120.94(12)
C14 C15 C16 119.91(13)
C17 C16 C15 119.75(13)
C16 C17 C18 120.30(13)
C17 C18 C13 120.35(13)
C1 N1 C5 121.59(9)
C2 N1 C1 122.75(10)
C2 N1 C5 112.85(9)

loop_
_geom_bond_atom_site_label_1
_geom_bond_atom_site_label_2
_geom_bond_distance
C1 C13 1.5120(17)
C1 N1 1.4653(14)
C2 C3 1.5355(15)
C2 N1 1.3500(15)
C2 O1 1.2354(14)
C3 C4 1.5190(16)
C3 C6 1.5142(15)
C3 O2 1.4336(14)
C4 C5 1.5387(16)
C5 C7 1.5103(16)
C5 N1 1.4769(14)
C7 C8 1.3933(16)
C7 C12 1.3948(17)
C8 C9 1.3921(18)
C9 C10 1.382(2)
C10 C11 1.3896(19)
C11 C12 1.3838(18)
C13 C14 1.3898(18)
C13 C18 1.3919(17)
C14 C15 1.3849(18)
C15 C16 1.387(2)
C16 C17 1.381(2)
C17 C18 1.391(2)

loop_
_geom_hbond_atom_site_label_D
_geom_hbond_atom_site_label_H
_geom_hbond_atom_site_label_A
_geom_hbond_distance_DH
_geom_hbond_distance_HA
_geom_hbond_distance_DA
_geom_hbond_angle_DHA
_geom_hbond_site_symmetry_A
O2 H2 O1 0.91(2) 1.92(2) 2.8007(12) 162.4(17) 3_666

loop_
_geom_torsion_atom_site_label_1
_geom_torsion_atom_site_label_2
_geom_torsion_atom_site_label_3
_geom_torsion_atom_site_label_4
_geom_torsion
C1 C13 C14 C15 -178.82(11)
C1 C13 C18 C17 179.26(12)
C2 C3 C4 C5 -30.36(11)
C3 C2 N1 C1 165.28(10)
C3 C2 N1 C5 4.03(13)
C3 C4 C5 C7 154.38(9)
C3 C4 C5 N1 32.35(11)
C4 C5 C7 C8 126.85(11)
C4 C5 C7 C12 -53.41(14)
C4 C5 N1 C1 175.47(10)
C4 C5 N1 C2 -23.05(12)
C5 C7 C8 C9 179.56(11)
C5 C7 C12 C11 -179.23(11)
C6 C3 C4 C5 -153.40(9)
C7 C5 N1 C1 51.39(14)
C7 C5 N1 C2 -147.12(10)
C7 C8 C9 C10 -0.59(19)
C8 C7 C12 C11 0.51(18)
C8 C9 C10 C11 1.0(2)
C9 C10 C11 C12 -0.73(19)
C10 C11 C12 C7 -0.06(19)
C12 C7 C8 C9 -0.18(18)
C13 C1 N1 C2 -89.87(13)
C13 C1 N1 C5 69.77(13)
C13 C14 C15 C16 -0.59(19)
C14 C13 C18 C17 0.16(18)
C14 C15 C16 C17 0.4(2)
C15 C16 C17 C18 0.1(2)
C16 C17 C18 C13 -0.3(2)
C18 C13 C14 C15 0.30(18)
N1 C1 C13 C14 69.37(13)
N1 C1 C13 C18 -109.72(12)
N1 C2 C3 C4 17.10(12)
N1 C2 C3 C6 141.70(11)
N1 C2 C3 O2 -94.85(11)
N1 C5 C7 C8 -117.46(11)
N1 C5 C7 C12 62.28(14)
O1 C2 C3 C4 -166.27(11)
O1 C2 C3 C6 -41.66(16)
O1 C2 C3 O2 81.78(14)
O1 C2 N1 C1 -11.37(18)
O1 C2 N1 C5 -172.61(11)
O2 C3 C4 C5 80.37(10)
